data_7024989
loop_
_publ_author_name
'Tang, Jing'
'Yang, Xiu-Li'
'Zhang, Xian-Wei'
'Wang, Miao'
'Wu, Chuan-De'

_publ_section_title
;
 A functionalized polyoxometalate solid for selective oxidation of styrene
 to benzaldehyde.
;
_journal_issue 14
_journal_name_full 'Dalton transactions (Cambridge, England : 2003)'
_journal_page_first 3396
_journal_page_last 3399
_journal_paper_doi 10.1039/b924041a
_journal_volume 39
_journal_year 2010
_chemical_formula_sum 'Co8 H84 O110 W19 Zn3'
_chemical_formula_weight 6005.37
_chemical_name_systematic
;
?
;
_space_group_IT_number 2
_symmetry_cell_setting triclinic
_symmetry_space_group_name_Hall '-P 1'
_symmetry_space_group_name_H-M 'P -1'
_atom_sites_solution_primary direct
_atom_sites_solution_secondary difmap
_audit_creation_method SHELXL-97
_cell_angle_alpha 70.388(2)
_cell_angle_beta 76.203(2)
_cell_angle_gamma 69.107(2)
_cell_formula_units_Z 1
_cell_length_a 12.5280(4)
_cell_length_b 12.6961(5)
_cell_length_c 16.6369(5)
_cell_measurement_reflns_used 32370
_cell_measurement_temperature 296(2)
_cell_measurement_theta_max 27.71
_cell_measurement_theta_min 1.76
_cell_volume 2307.49(14)
_computing_cell_refinement 'Siemens SMART & SAINT'
_computing_data_collection 'Siemens SMART'
_computing_data_reduction 'Siemens XPREP'
_computing_structure_refinement 'Siemens SHELXTL'
_computing_structure_solution 'Siemens SHELXTL'
_diffrn_ambient_temperature 296(2)
_diffrn_measured_fraction_theta_full 0.952
_diffrn_measured_fraction_theta_max 0.952
_diffrn_radiation_monochromator graphite
_diffrn_radiation_source 'fine-focus sealed tube'
_diffrn_radiation_type MoK\a
_diffrn_radiation_wavelength 0.71073
_diffrn_reflns_av_R_equivalents 0.0620
_diffrn_reflns_av_sigmaI/netI 0.0882
_diffrn_reflns_limit_h_max 16
_diffrn_reflns_limit_h_min -16
_diffrn_reflns_limit_k_max 16
_diffrn_reflns_limit_k_min -16
_diffrn_reflns_limit_l_max 21
_diffrn_reflns_limit_l_min -21
_diffrn_reflns_number 32370
_diffrn_reflns_theta_full 27.71
_diffrn_reflns_theta_max 27.71
_diffrn_reflns_theta_min 1.76
_diffrn_standards_decay_% none
_diffrn_standards_interval_count none
_diffrn_standards_interval_time none
_diffrn_standards_number none
_exptl_absorpt_coefficient_mu 25.859
_exptl_absorpt_correction_T_max 0.357
_exptl_absorpt_correction_T_min 0.047
_exptl_absorpt_correction_type empirical
_exptl_absorpt_process_details SADABS
_exptl_crystal_colour Brown
_exptl_crystal_density_diffrn 4.322
_exptl_crystal_density_method 'not measured'
_exptl_crystal_description Bloc
_exptl_crystal_F_000 2676
_exptl_crystal_size_max 0.15
_exptl_crystal_size_mid 0.11
_exptl_crystal_size_min 0.04
_refine_diff_density_max 3.463
_refine_diff_density_min -3.309
_refine_diff_density_rms 0.514
_refine_ls_extinction_method none
_refine_ls_goodness_of_fit_ref 1.017
_refine_ls_matrix_type full
_refine_ls_number_parameters 633
_refine_ls_number_reflns 10320
_refine_ls_number_restraints 0
_refine_ls_restrained_S_all 1.017
_refine_ls_R_factor_all 0.0857
_refine_ls_R_factor_gt 0.0541
_refine_ls_shift/su_max 0.001
_refine_ls_shift/su_mean 0.000
_refine_ls_structure_factor_coef Fsqd
_refine_ls_weighting_details 'calc w=1/[\s^2^(Fo^2^)+(0.0690P)^2^+0.0000P] where P=(Fo^2^+2Fc^2^)/3'
_refine_ls_weighting_scheme calc
_refine_ls_wR_factor_gt 0.1205
_refine_ls_wR_factor_ref 0.1332
_reflns_number_gt 7303
_reflns_number_total 10320
_reflns_threshold_expression >2sigma(I)
_cod_data_source_file b924041a.txt
_cod_data_source_block CoChain
_cod_depositor_comments
;
The following automatic conversions were performed:

'_symmetry_cell_setting' value 'Triclinic' changed to 'triclinic'
according to /home/saulius/struct/CIF-dictionaries/cif_core.dic
dictionary named 'cif_core.dic' version 2.4.2 from 2011-04-26.

Automatic conversion script
Id: cif_fix_values 1891 2012-01-12 08:04:46Z andrius 
;
_cod_original_sg_symbol_H-M P-1
_cod_original_formula_sum 'H84 Co8 O110 W19 Zn3'
_cod_database_code 7024989

loop_
_symmetry_equiv_pos_as_xyz
'x, y, z'
'-x, -y, -z'

loop_
_atom_site_label
_atom_site_type_symbol
_atom_site_fract_x
_atom_site_fract_y
_atom_site_fract_z
_atom_site_U_iso_or_equiv
_atom_site_adp_type
_atom_site_occupancy
_atom_site_symmetry_multiplicity
_atom_site_calc_flag
_atom_site_refinement_flags
W1 W 0.68404(5) 0.85742(6) 0.31894(4) 0.01936(16) Uani 1 1 d .
W2 W 0.85846(5) 1.27851(6) 0.15576(4) 0.01992(16) Uani 1 1 d .
W3 W 0.88983(5) 0.92642(6) 0.40974(4) 0.01749(15) Uani 1 1 d .
W4 W 1.08629(5) 1.03835(6) 0.27496(4) 0.01844(15) Uani 1 1 d .
W5 W 0.66250(5) 1.16864(6) 0.28599(4) 0.02026(16) Uani 1 1 d .
W6 W 0.90334(5) 0.69069(6) 0.22175(4) 0.01890(15) Uani 1 1 d .
W7 W 0.67997(5) 1.21330(6) 0.07782(4) 0.02043(16) Uani 1 1 d .
W8 W 0.70586(5) 0.89602(6) 0.11156(4) 0.02116(16) Uani 1 1 d .
W9 W 1.10971(5) 0.76684(6) 0.30425(4) 0.01961(16) Uani 1 1 d .
W10 W 0.98935(7) 1.13107(9) -0.01400(6) 0.0216(2) Uani 0.50 1 d P
Zn2 Zn 0.98935(7) 1.13107(9) -0.01400(6) 0.0216(2) Uani 0.50 1 d P
Zn1 Zn 0.89988(12) 0.98126(15) 0.18086(10) 0.0165(4) Uani 1 1 d .
Co1 Co 1.18274(16) 0.9310(2) 0.08722(12) 0.0230(5) Uani 1 1 d .
Co2 Co 0.71485(16) 0.90163(19) 0.62639(12) 0.0211(5) Uani 1 1 d .
Co3 Co 1.32708(18) 0.5132(2) 0.43039(14) 0.0289(5) Uani 1 1 d .
Co4 Co 0.76530(17) 0.6345(2) 0.92012(14) 0.0297(5) Uani 1 1 d .
O1 O 1.0013(8) 0.7398(11) 0.1191(7) 0.036(3) Uani 1 1 d .
O2 O 1.1530(8) 1.0333(9) 0.1676(6) 0.024(2) Uani 1 1 d .
O3 O 1.1760(8) 0.7881(9) 0.1963(6) 0.022(2) Uani 1 1 d .
O4 O 0.6584(8) 1.0621(9) 0.1003(6) 0.024(2) Uani 1 1 d .
O5 O 1.0100(7) 0.9778(9) 0.0789(6) 0.022(2) Uani 1 1 d .
O6 O 0.9641(8) 1.2226(11) 0.0653(7) 0.035(3) Uani 1 1 d .
O7 O 0.9588(7) 1.1723(8) 0.2374(6) 0.017(2) Uani 1 1 d .
O8 O 0.8329(8) 0.9222(9) 0.0265(6) 0.025(2) Uani 1 1 d .
O9 O 0.7748(8) 0.6948(9) 0.3168(6) 0.025(2) Uani 1 1 d .
O10 O 0.6093(8) 0.8741(9) 0.2220(6) 0.022(2) Uani 1 1 d .
O11 O 1.0031(7) 0.7848(9) 0.4205(6) 0.021(2) Uani 1 1 d .
O12 O 0.7877(8) 0.8590(9) 0.3801(6) 0.022(2) Uani 1 1 d .
O13 O 0.7722(7) 1.0742(9) 0.3574(6) 0.021(2) Uani 1 1 d .
O14 O 0.5803(7) 1.2371(8) 0.1844(6) 0.018(2) Uani 1 1 d .
O15 O 0.9834(8) 1.0169(9) 0.3948(6) 0.020(2) Uani 1 1 d .
O16 O 0.8132(8) 1.1663(10) -0.0005(6) 0.025(3) Uani 1 1 d .
O17 O 0.9978(8) 0.7065(9) 0.2880(6) 0.025(2) Uani 1 1 d .
O18 O 0.6980(9) 0.8242(10) 0.8986(7) 0.032(3) Uani 1 1 d .
O19 O 0.5960(9) 0.9021(11) 0.5535(7) 0.042(3) Uani 1 1 d .
O20 O 0.9497(9) 0.5441(10) 0.2367(7) 0.036(3) Uani 1 1 d .
O21 O 1.3575(8) 0.8832(11) 0.0916(7) 0.041(3) Uani 1 1 d .
O22 O 0.7788(10) 0.7155(10) 0.6604(7) 0.038(3) Uani 1 1 d .
O23 O 0.5455(7) 1.2262(9) 0.3561(6) 0.022(2) Uani 1 1 d .
O24 O 0.6552(9) 1.0888(9) 0.5876(7) 0.030(3) Uani 1 1 d .
O25 O 0.8308(8) 0.9115(9) 0.5184(6) 0.024(2) Uani 1 1 d .
O26 O 0.6290(8) 1.0242(9) 0.2959(6) 0.023(2) Uani 1 1 d .
O27 O 0.5784(8) 1.3029(10) 0.0095(6) 0.031(3) Uani 1 1 d .
O28 O 0.5780(9) 0.8208(10) 0.4015(6) 0.031(3) Uani 1 1 d .
O29 O 1.2047(8) 0.6401(9) 0.3578(6) 0.025(2) Uani 1 1 d .
O30 O 0.7271(7) 1.2972(8) 0.2488(6) 0.019(2) Uani 1 1 d .
O31 O 1.1708(8) 0.8789(9) 0.3249(6) 0.026(3) Uani 1 1 d .
O32 O 1.1683(8) 1.1003(9) 0.3045(6) 0.025(2) Uani 1 1 d .
O33 O 0.9817(7) 0.9345(8) 0.2778(6) 0.016(2) Uani 1 1 d .
O34 O 0.7897(8) 1.1329(9) 0.1777(6) 0.019(2) Uani 1 1 d .
O35 O 0.8115(7) 0.8769(9) 0.2060(6) 0.019(2) Uani 1 1 d .
O36 O 1.2966(12) 0.6020(12) 0.5260(8) 0.062(4) Uani 1 1 d .
O37 O 1.2086(11) 0.4235(12) 0.5062(8) 0.062(4) Uani 1 1 d .
O38 O 1.4532(10) 0.5993(11) 0.3579(8) 0.048(3) Uani 1 1 d .
O39 O 0.8749(10) 0.6222(11) 1.0027(7) 0.049(3) Uani 1 1 d .
O40 O 0.6410(10) 0.6020(14) 1.0291(8) 0.068(4) Uani 1 1 d .
O41 O 0.6487(9) 0.6373(10) 0.8419(7) 0.034(3) Uani 1 1 d .
O42 O 1.4585(9) 0.3803(10) 0.4946(7) 0.037(3) Uani 1 1 d .
O43 O 1.3669(9) 0.4250(10) 0.3359(7) 0.040(3) Uani 1 1 d .
O44 O 0.7868(9) 0.7318(9) 0.1450(7) 0.031(3) Uani 1 1 d .
O45 O 0.8294(10) 0.4551(10) 0.9300(7) 0.045(3) Uani 1 1 d .
O46 O 0.7419(8) 1.3346(9) 0.0772(6) 0.027(3) Uani 1 1 d .
O47 O 0.8795(9) 1.4093(10) 0.1391(6) 0.033(3) Uani 1 1 d .
O48 O 0.6116(8) 0.8943(10) 0.0515(7) 0.035(3) Uani 1 1 d .
O49 O 0.5984(9) 0.9007(10) 0.7381(6) 0.033(3) Uani 1 1 d .
O50 O 0.8854(9) 0.6629(10) 0.8121(7) 0.035(3) Uani 1 1 d .
O101 O 1.1707(8) 0.8212(10) 0.5091(7) 0.033(3) Uani 1 1 d .
O102 O 1.4069(9) 0.8238(11) 0.2516(7) 0.040(3) Uani 1 1 d .
O103 O 0.6483(11) 0.4207(11) 0.8288(8) 0.051(3) Uani 1 1 d .
O104 O 0.9635(11) 0.6065(12) 0.5582(10) 0.072(4) Uani 1 1 d .
O105 O 1.3200(12) 0.4983(13) 0.6966(8) 0.065(4) Uani 1 1 d .

loop_
_atom_site_aniso_label
_atom_site_aniso_U_11
_atom_site_aniso_U_22
_atom_site_aniso_U_33
_atom_site_aniso_U_23
_atom_site_aniso_U_13
_atom_site_aniso_U_12
W1 0.0168(3) 0.0305(4) 0.0150(3) -0.0128(3) -0.0008(2) -0.0070(3)
W2 0.0237(3) 0.0230(4) 0.0183(3) -0.0114(3) -0.0046(2) -0.0065(3)
W3 0.0172(3) 0.0273(4) 0.0119(3) -0.0105(3) -0.0007(2) -0.0073(3)
W4 0.0184(3) 0.0293(4) 0.0136(3) -0.0106(3) -0.0016(2) -0.0103(3)
W5 0.0170(3) 0.0310(4) 0.0157(3) -0.0136(3) 0.0000(2) -0.0053(3)
W6 0.0210(3) 0.0237(4) 0.0161(3) -0.0100(3) -0.0015(2) -0.0080(3)
W7 0.0173(3) 0.0302(4) 0.0164(3) -0.0136(3) -0.0035(2) -0.0026(3)
W8 0.0184(3) 0.0364(4) 0.0146(3) -0.0116(3) -0.0019(2) -0.0112(3)
W9 0.0184(3) 0.0265(4) 0.0159(3) -0.0117(3) -0.0040(2) -0.0024(3)
W10 0.0214(5) 0.0315(6) 0.0160(5) -0.0129(4) -0.0021(4) -0.0073(4)
Zn2 0.0214(5) 0.0315(6) 0.0160(5) -0.0129(4) -0.0021(4) -0.0073(4)
Zn1 0.0143(8) 0.0254(11) 0.0131(8) -0.0110(8) -0.0001(6) -0.0058(7)
Co1 0.0180(10) 0.0393(15) 0.0146(10) -0.0129(10) -0.0021(8) -0.0068(9)
Co2 0.0207(10) 0.0336(14) 0.0158(10) -0.0110(10) -0.0021(8) -0.0123(10)
Co3 0.0314(12) 0.0299(14) 0.0283(12) -0.0085(11) -0.0110(10) -0.0077(10)
Co4 0.0277(11) 0.0360(15) 0.0280(13) -0.0131(11) -0.0058(9) -0.0076(10)
O1 0.014(5) 0.075(10) 0.034(7) -0.043(7) 0.002(5) -0.008(6)
O2 0.019(5) 0.036(7) 0.019(6) -0.015(5) -0.002(4) -0.005(5)
O3 0.024(5) 0.036(7) 0.009(5) -0.009(5) -0.006(4) -0.009(5)
O4 0.020(5) 0.036(7) 0.015(5) -0.006(5) -0.007(4) -0.005(5)
O5 0.009(5) 0.040(7) 0.017(5) -0.015(5) -0.003(4) -0.002(5)
O6 0.022(6) 0.056(9) 0.023(6) -0.017(6) 0.004(5) -0.008(6)
O7 0.017(5) 0.021(6) 0.013(5) -0.006(4) -0.004(4) -0.003(4)
O8 0.018(5) 0.033(7) 0.021(6) -0.010(5) 0.010(4) -0.007(5)
O9 0.023(5) 0.027(7) 0.030(6) -0.009(5) -0.002(5) -0.013(5)
O10 0.026(5) 0.021(6) 0.026(6) -0.010(5) -0.006(4) -0.010(5)
O11 0.019(5) 0.025(6) 0.025(6) -0.017(5) 0.007(4) -0.012(5)
O12 0.020(5) 0.023(6) 0.029(6) -0.012(5) 0.000(4) -0.011(5)
O13 0.019(5) 0.020(6) 0.021(6) -0.007(5) 0.001(4) -0.004(4)
O14 0.021(5) 0.020(6) 0.019(5) -0.013(5) 0.002(4) -0.009(4)
O15 0.020(5) 0.030(7) 0.012(5) -0.005(5) -0.005(4) -0.011(5)
O16 0.019(5) 0.049(8) 0.018(6) -0.021(5) 0.012(4) -0.022(5)
O17 0.025(6) 0.027(7) 0.023(6) -0.009(5) -0.002(4) -0.005(5)
O18 0.045(7) 0.033(7) 0.031(6) -0.018(6) -0.011(5) -0.014(6)
O19 0.046(7) 0.073(10) 0.024(7) -0.017(7) -0.001(5) -0.036(7)
O20 0.047(7) 0.031(8) 0.039(7) -0.017(6) -0.017(6) -0.008(6)
O21 0.022(6) 0.074(10) 0.037(7) -0.025(7) -0.007(5) -0.013(6)
O22 0.055(7) 0.041(8) 0.032(7) -0.015(6) -0.008(6) -0.026(6)
O23 0.017(5) 0.034(7) 0.019(5) -0.013(5) 0.003(4) -0.010(5)
O24 0.035(6) 0.022(7) 0.031(6) -0.012(5) -0.004(5) -0.001(5)
O25 0.027(5) 0.036(7) 0.007(5) -0.002(5) 0.000(4) -0.015(5)
O26 0.025(5) 0.044(7) 0.008(5) -0.006(5) -0.006(4) -0.018(5)
O27 0.028(6) 0.047(8) 0.024(6) -0.016(5) -0.014(5) -0.008(5)
O28 0.036(6) 0.046(8) 0.016(6) -0.003(5) 0.002(5) -0.027(6)
O29 0.029(6) 0.025(7) 0.027(6) -0.010(5) -0.012(5) -0.008(5)
O30 0.014(5) 0.022(6) 0.020(6) -0.011(5) 0.007(4) -0.003(4)
O31 0.026(6) 0.039(7) 0.023(6) -0.010(5) -0.012(4) -0.015(5)
O32 0.028(6) 0.036(7) 0.021(6) -0.016(5) -0.007(4) -0.010(5)
O33 0.020(5) 0.027(6) 0.009(5) -0.011(4) -0.001(4) -0.009(4)
O34 0.027(5) 0.027(6) 0.010(5) -0.011(5) -0.005(4) -0.012(5)
O35 0.020(5) 0.025(6) 0.019(5) -0.013(5) -0.008(4) -0.006(4)
O36 0.093(11) 0.046(10) 0.052(9) -0.026(7) -0.024(8) -0.006(8)
O37 0.058(9) 0.072(11) 0.046(9) 0.006(8) -0.021(7) -0.022(8)
O38 0.048(7) 0.049(9) 0.051(8) -0.006(7) -0.017(6) -0.021(7)
O39 0.052(8) 0.063(10) 0.037(8) -0.006(7) -0.021(6) -0.023(7)
O40 0.027(7) 0.105(13) 0.052(9) -0.020(9) 0.009(6) -0.008(8)
O41 0.039(6) 0.046(8) 0.031(7) -0.018(6) -0.001(5) -0.022(6)
O42 0.041(7) 0.036(8) 0.037(7) -0.008(6) -0.021(5) -0.005(6)
O43 0.043(7) 0.039(8) 0.036(7) -0.021(6) -0.012(6) 0.003(6)
O44 0.047(7) 0.029(7) 0.029(6) -0.025(5) -0.016(5) -0.002(5)
O45 0.060(8) 0.024(8) 0.040(8) -0.014(6) 0.003(6) -0.001(6)
O46 0.021(5) 0.037(7) 0.030(6) -0.010(5) -0.006(5) -0.015(5)
O47 0.040(6) 0.043(8) 0.019(6) -0.007(5) -0.004(5) -0.019(6)
O48 0.031(6) 0.045(8) 0.029(7) -0.019(6) -0.006(5) -0.001(6)
O49 0.028(6) 0.051(8) 0.020(6) -0.010(6) 0.006(5) -0.017(6)
O50 0.038(6) 0.041(8) 0.028(7) -0.013(6) 0.002(5) -0.015(6)
O101 0.030(6) 0.036(8) 0.031(7) -0.012(6) -0.008(5) -0.003(5)
O102 0.030(6) 0.054(9) 0.036(7) -0.010(6) -0.001(5) -0.018(6)
O103 0.063(9) 0.040(9) 0.036(8) -0.006(6) -0.003(6) -0.004(7)
O104 0.056(9) 0.042(10) 0.104(13) -0.017(9) -0.001(8) -0.008(7)
O105 0.073(10) 0.072(11) 0.046(9) -0.024(8) 0.003(7) -0.016(8)

loop_
_atom_type_symbol
_atom_type_description
_atom_type_scat_dispersion_real
_atom_type_scat_dispersion_imag
_atom_type_scat_source
H H 0.0000 0.0000 'International Tables Vol C Tables 4.2.6.8 and 6.1.1.4'
O O 0.0106 0.0060 'International Tables Vol C Tables 4.2.6.8 and 6.1.1.4'
Co Co 0.3494 0.9721 'International Tables Vol C Tables 4.2.6.8 and 6.1.1.4'
W W -0.8490 6.8722 'International Tables Vol C Tables 4.2.6.8 and 6.1.1.4'
Zn Zn 0.2839 1.4301 'International Tables Vol C Tables 4.2.6.8 and 6.1.1.4'

loop_
_geom_angle_atom_site_label_1
_geom_angle_atom_site_label_2
_geom_angle_atom_site_label_3
_geom_angle
_geom_angle_site_symmetry_1
_geom_angle_site_symmetry_3
O28 W1 O12 101.0(4) . .
O28 W1 O26 99.6(5) . .
O12 W1 O26 87.3(4) . .
O28 W1 O10 97.8(4) . .
O12 W1 O10 161.2(4) . .
O26 W1 O10 88.0(4) . .
O28 W1 O9 96.2(5) . .
O12 W1 O9 89.8(4) . .
O26 W1 O9 164.2(4) . .
O10 W1 O9 89.8(4) . .
O28 W1 O35 168.2(4) . .
O12 W1 O35 87.5(4) . .
O26 W1 O35 88.8(4) . .
O10 W1 O35 74.1(3) . .
O9 W1 O35 75.5(4) . .
O47 W2 O6 101.6(5) . .
O47 W2 O7 104.0(4) . .
O6 W2 O7 90.7(4) . .
O47 W2 O46 97.2(5) . .
O6 W2 O46 85.4(4) . .
O7 W2 O46 158.8(4) . .
O47 W2 O30 96.4(4) . .
O6 W2 O30 161.0(4) . .
O7 W2 O30 90.8(4) . .
O46 W2 O30 86.4(4) . .
O47 W2 O34 166.9(4) . .
O6 W2 O34 86.7(4) . .
O7 W2 O34 85.7(4) . .
O46 W2 O34 73.3(4) . .
O30 W2 O34 74.5(4) . .
O25 W3 O11 99.4(4) . .
O25 W3 O15 101.7(4) . .
O11 W3 O15 97.4(4) . .
O25 W3 O12 97.0(4) . .
O11 W3 O12 89.3(4) . .
O15 W3 O12 158.9(4) . .
O25 W3 O13 98.6(4) . .
O11 W3 O13 160.1(4) . .
O15 W3 O13 87.2(4) . .
O12 W3 O13 80.1(4) . .
O25 W3 O33 174.0(4) . .
O11 W3 O33 75.6(4) . .
O15 W3 O33 75.9(4) . .
O12 W3 O33 86.4(3) . .
O13 W3 O33 86.8(3) . .
O32 W4 O2 102.6(4) . .
O32 W4 O7 101.5(4) . .
O2 W4 O7 93.9(4) . .
O32 W4 O31 95.7(4) . .
O2 W4 O31 93.1(4) . .
O7 W4 O31 159.6(4) . .
O32 W4 O15 93.2(4) . .
O2 W4 O15 164.0(4) . .
O7 W4 O15 85.0(4) . .
O31 W4 O15 83.0(4) . .
O32 W4 O33 163.2(4) . .
O2 W4 O33 91.5(4) . .
O7 W4 O33 86.4(4) . .
O31 W4 O33 74.2(4) . .
O15 W4 O33 72.5(3) . .
O32 W4 W9 130.6(3) . .
O2 W4 W9 84.2(3) . .
O7 W4 W9 127.1(3) . .
O31 W4 W9 35.0(3) . .
O15 W4 W9 83.8(3) . .
O33 W4 W9 41.0(2) . .
O23 W5 O13 103.2(4) . .
O23 W5 O30 97.3(4) . .
O13 W5 O30 93.2(4) . .
O23 W5 O14 95.3(4) . .
O13 W5 O14 160.6(4) . .
O30 W5 O14 90.0(4) . .
O23 W5 O26 99.0(4) . .
O13 W5 O26 86.3(4) . .
O30 W5 O26 163.4(4) . .
O14 W5 O26 85.3(4) . .
O23 W5 O34 167.0(4) . .
O13 W5 O34 88.6(4) . .
O30 W5 O34 76.3(4) . .
O14 W5 O34 73.6(3) . .
O26 W5 O34 87.1(4) . .
O20 W6 O17 100.9(5) . .
O20 W6 O1 100.8(5) . .
O17 W6 O1 90.0(4) . .
O20 W6 O9 97.3(5) . .
O17 W6 O9 91.5(4) . .
O1 W6 O9 161.3(4) . .
O20 W6 O44 98.3(4) . .
O17 W6 O44 160.8(4) . .
O1 W6 O44 85.9(4) . .
O9 W6 O44 86.7(4) . .
O20 W6 O35 169.4(4) . .
O17 W6 O35 86.9(4) . .
O1 W6 O35 86.3(4) . .
O9 W6 O35 75.2(4) . .
O44 W6 O35 74.1(4) . .
O27 W7 O16 102.3(5) . .
O27 W7 O4 101.5(4) . .
O16 W7 O4 88.1(4) . .
O27 W7 O46 96.9(5) . .
O16 W7 O46 86.5(4) . .
O4 W7 O46 161.5(4) . .
O27 W7 O14 96.2(4) . .
O16 W7 O14 161.3(4) . .
O4 W7 O14 91.3(4) . .
O46 W7 O14 88.2(4) . .
O27 W7 O34 166.9(4) . .
O16 W7 O34 87.4(4) . .
O4 W7 O34 87.5(4) . .
O46 W7 O34 74.6(4) . .
O14 W7 O34 73.9(4) . .
O48 W8 O8 102.4(5) . .
O48 W8 O44 99.4(5) . .
O8 W8 O44 90.2(5) . .
O48 W8 O4 99.5(5) . .
O8 W8 O4 86.1(4) . .
O44 W8 O4 161.1(4) . .
O48 W8 O10 97.3(4) . .
O8 W8 O10 160.3(4) . .
O44 W8 O10 88.1(4) . .
O4 W8 O10 89.2(4) . .
O48 W8 O35 169.9(4) . .
O8 W8 O35 86.4(4) . .
O44 W8 O35 75.3(4) . .
O4 W8 O35 85.9(4) . .
O10 W8 O35 74.1(4) . .
O29 W9 O3 103.1(5) . .
O29 W9 O17 101.4(4) . .
O3 W9 O17 94.5(4) . .
O29 W9 O31 96.8(4) . .
O3 W9 O31 93.1(4) . .
O17 W9 O31 158.2(4) . .
O29 W9 O11 91.3(4) . .
O3 W9 O11 165.4(4) . .
O17 W9 O11 85.1(4) . .
O31 W9 O11 82.5(4) . .
O29 W9 O33 161.3(4) . .
O3 W9 O33 93.3(4) . .
O17 W9 O33 86.1(4) . .
O31 W9 O33 73.0(4) . .
O11 W9 O33 72.1(4) . .
O29 W9 W4 130.3(3) . .
O3 W9 W4 85.4(3) . .
O17 W9 W4 127.0(3) . .
O31 W9 W4 33.5(3) . .
O11 W9 W4 83.3(3) . .
O33 W9 W4 41.3(2) . .
O6 W10 O1 95.4(5) . 2_775
O6 W10 O5 94.0(4) . .
O1 W10 O5 167.2(4) 2_775 .
O6 W10 O5 168.0(4) . 2_775
O1 W10 O5 93.6(4) 2_775 2_775
O5 W10 O5 78.5(4) . 2_775
O6 W10 O16 88.2(4) . .
O1 W10 O16 95.7(4) 2_775 .
O5 W10 O16 93.2(4) . .
O5 W10 O16 82.9(4) 2_775 .
O6 W10 O8 96.2(4) . 2_775
O1 W10 O8 88.1(4) 2_775 2_775
O5 W10 O8 82.3(4) . 2_775
O5 W10 O8 92.1(4) 2_775 2_775
O16 W10 O8 173.9(4) . 2_775
O6 W10 Zn2 132.6(3) . 2_775
O1 W10 Zn2 132.0(3) 2_775 2_775
O5 W10 Zn2 39.3(3) . 2_775
O5 W10 Zn2 39.2(3) 2_775 2_775
O16 W10 Zn2 87.5(3) . 2_775
O8 W10 Zn2 86.4(3) 2_775 2_775
O6 W10 W10 132.6(3) . 2_775
O1 W10 W10 132.0(3) 2_775 2_775
O5 W10 W10 39.3(3) . 2_775
O5 W10 W10 39.2(3) 2_775 2_775
O16 W10 W10 87.5(3) . 2_775
O8 W10 W10 86.4(3) 2_775 2_775
Zn2 W10 W10 0.00(4) 2_775 2_775
O35 Zn1 O5 114.0(4) . .
O35 Zn1 O34 105.6(4) . .
O5 Zn1 O34 113.8(4) . .
O35 Zn1 O33 106.6(4) . .
O5 Zn1 O33 108.5(4) . .
O34 Zn1 O33 107.9(4) . .
O2 Co1 O5 92.2(4) . .
O2 Co1 O21 89.5(4) . .
O5 Co1 O21 178.1(4) . .
O2 Co1 O3 88.8(4) . .
O5 Co1 O3 93.3(4) . .
O21 Co1 O3 87.6(4) . .
O2 Co1 O8 93.4(4) . 2_775
O5 Co1 O8 79.2(4) . 2_775
O21 Co1 O8 99.8(4) . 2_775
O3 Co1 O8 172.3(4) . 2_775
O2 Co1 O16 171.4(4) . 2_775
O5 Co1 O16 79.3(4) . 2_775
O21 Co1 O16 99.0(4) . 2_775
O3 Co1 O16 92.5(4) . 2_775
O8 Co1 O16 84.3(4) 2_775 2_775
O25 Co2 O32 90.8(4) . 2_776
O25 Co2 O49 176.2(4) . .
O32 Co2 O49 86.8(4) 2_776 .
O25 Co2 O22 90.5(4) . .
O32 Co2 O22 88.1(4) 2_776 .
O49 Co2 O22 92.4(4) . .
O25 Co2 O19 88.5(4) . .
O32 Co2 O19 179.1(4) 2_776 .
O49 Co2 O19 94.0(4) . .
O22 Co2 O19 91.4(4) . .
O25 Co2 O24 87.3(4) . .
O32 Co2 O24 92.0(4) 2_776 .
O49 Co2 O24 89.9(4) . .
O22 Co2 O24 177.7(4) . .
O19 Co2 O24 88.4(4) . .
O29 Co3 O42 175.1(4) . .
O29 Co3 O43 86.5(4) . .
O42 Co3 O43 89.0(4) . .
O29 Co3 O37 92.7(4) . .
O42 Co3 O37 89.4(5) . .
O43 Co3 O37 92.9(5) . .
O29 Co3 O36 95.6(5) . .
O42 Co3 O36 88.8(5) . .
O43 Co3 O36 176.8(5) . .
O37 Co3 O36 89.5(5) . .
O29 Co3 O38 90.0(4) . .
O42 Co3 O38 87.9(5) . .
O43 Co3 O38 87.9(5) . .
O37 Co3 O38 177.2(5) . .
O36 Co3 O38 89.6(5) . .
O50 Co4 O45 88.9(5) . .
O50 Co4 O39 92.7(4) . .
O45 Co4 O39 92.9(5) . .
O50 Co4 O40 178.2(5) . .
O45 Co4 O40 89.9(5) . .
O39 Co4 O40 88.7(5) . .
O50 Co4 O41 90.4(4) . .
O45 Co4 O41 84.7(5) . .
O39 Co4 O41 176.0(5) . .
O40 Co4 O41 88.1(5) . .
O50 Co4 O18 87.9(4) . .
O45 Co4 O18 175.3(4) . .
O39 Co4 O18 90.8(4) . .
O40 Co4 O18 93.2(5) . .
O41 Co4 O18 91.8(4) . .
W6 O1 Zn2 143.8(6) . 2_775
W6 O1 W10 143.8(6) . 2_775
Zn2 O1 W10 0.00(10) 2_775 2_775
W4 O2 Co1 138.9(6) . .
W9 O3 Co1 137.0(6) . .
W8 O4 W7 155.9(5) . .
Zn1 O5 W10 115.3(5) . .
Zn1 O5 Zn2 115.6(5) . 2_775
W10 O5 Zn2 101.5(4) . 2_775
Zn1 O5 W10 115.6(5) . 2_775
W10 O5 W10 101.5(4) . 2_775
Zn2 O5 W10 0.00(5) 2_775 2_775
Zn1 O5 Co1 119.8(4) . .
W10 O5 Co1 100.9(4) . .
Zn2 O5 Co1 100.9(4) 2_775 .
W10 O5 Co1 100.9(4) 2_775 .
W2 O6 W10 143.7(6) . .
W2 O7 W4 153.8(5) . .
W8 O8 Zn2 138.8(5) . 2_775
W8 O8 W10 138.8(5) . 2_775
Zn2 O8 W10 0.00(7) 2_775 2_775
W8 O8 Co1 123.6(5) . 2_775
Zn2 O8 Co1 96.1(4) 2_775 2_775
W10 O8 Co1 96.1(4) 2_775 2_775
W6 O9 W1 111.7(5) . .
W8 O10 W1 114.0(4) . .
W3 O11 W9 113.6(5) . .
W1 O12 W3 155.7(6) . .
W5 O13 W3 156.2(6) . .
W7 O14 W5 113.4(4) . .
W3 O15 W4 113.5(4) . .
W7 O16 W10 139.3(5) . .
W7 O16 Co1 122.1(4) . 2_775
W10 O16 Co1 95.7(4) . 2_775
W6 O17 W9 153.9(6) . .
W3 O25 Co2 160.3(5) . .
W1 O26 W5 147.1(5) . .
W9 O29 Co3 167.8(6) . .
W5 O30 W2 112.4(4) . .
W4 O31 W9 111.5(4) . .
W4 O32 Co2 154.3(6) . 2_776
Zn1 O33 W9 118.8(4) . .
Zn1 O33 W4 117.4(4) . .
W9 O33 W4 97.7(3) . .
Zn1 O33 W3 121.6(4) . .
W9 O33 W3 98.7(4) . .
W4 O33 W3 98.0(3) . .
Zn1 O34 W7 118.5(4) . .
Zn1 O34 W5 122.8(5) . .
W7 O34 W5 99.1(4) . .
Zn1 O34 W2 117.0(4) . .
W7 O34 W2 98.0(4) . .
W5 O34 W2 96.5(4) . .
Zn1 O35 W1 122.5(4) . .
Zn1 O35 W6 118.1(4) . .
W1 O35 W6 97.5(4) . .
Zn1 O35 W8 119.2(5) . .
W1 O35 W8 97.7(3) . .
W6 O35 W8 96.5(3) . .
W8 O44 W6 113.5(5) . .
W7 O46 W2 113.6(5) . .

loop_
_geom_bond_atom_site_label_1
_geom_bond_atom_site_label_2
_geom_bond_distance
_geom_bond_site_symmetry_2
W1 O28 1.735(9) .
W1 O12 1.840(9) .
W1 O26 1.910(10) .
W1 O10 1.968(9) .
W1 O9 1.978(10) .
W1 O35 2.163(9) .
W2 O47 1.695(11) .
W2 O6 1.902(10) .
W2 O7 1.902(9) .
W2 O46 1.973(9) .
W2 O30 1.978(8) .
W2 O34 2.197(9) .
W3 O25 1.756(9) .
W3 O11 1.834(10) .
W3 O15 1.840(9) .
W3 O12 1.994(9) .
W3 O13 1.998(9) .
W3 O33 2.209(9) .
W4 O32 1.729(9) .
W4 O2 1.794(9) .
W4 O7 1.913(9) .
W4 O31 1.916(10) .
W4 O15 2.090(9) .
W4 O33 2.149(9) .
W4 W9 3.2289(9) .
W5 O23 1.743(9) .
W5 O13 1.840(9) .
W5 O30 1.931(9) .
W5 O14 1.969(9) .
W5 O26 1.969(10) .
W5 O34 2.157(9) .
W6 O20 1.689(11) .
W6 O17 1.896(9) .
W6 O1 1.909(11) .
W6 O9 1.969(9) .
W6 O44 1.983(9) .
W6 O35 2.184(10) .
W7 O27 1.730(10) .
W7 O16 1.901(9) .
W7 O4 1.933(11) .
W7 O46 1.952(10) .
W7 O14 1.957(9) .
W7 O34 2.155(9) .
W8 O48 1.728(10) .
W8 O8 1.906(9) .
W8 O44 1.915(11) .
W8 O4 1.931(11) .
W8 O10 1.937(9) .
W8 O35 2.188(8) .
W9 O29 1.725(10) .
W9 O3 1.764(9) .
W9 O17 1.926(9) .
W9 O31 1.990(9) .
W9 O11 2.104(9) .
W9 O33 2.138(9) .
W10 O6 1.939(11) .
W10 O1 1.968(12) 2_775
W10 O5 2.014(10) .
W10 O5 2.017(9) 2_775
W10 O16 2.061(9) .
W10 O8 2.064(9) 2_775
W10 Zn2 3.122(2) 2_775
W10 W10 3.122(2) 2_775
Zn1 O35 1.900(9) .
Zn1 O5 1.916(9) .
Zn1 O34 1.920(10) .
Zn1 O33 1.928(9) .
Co1 O2 2.049(9) .
Co1 O5 2.056(8) .
Co1 O21 2.065(10) .
Co1 O3 2.102(10) .
Co1 O8 2.154(10) 2_775
Co1 O16 2.174(9) 2_775
Co2 O25 2.022(9) .
Co2 O32 2.056(9) 2_776
Co2 O49 2.071(10) .
Co2 O22 2.124(12) .
Co2 O19 2.130(10) .
Co2 O24 2.134(11) .
Co3 O29 2.055(10) .
Co3 O42 2.085(11) .
Co3 O43 2.095(11) .
Co3 O37 2.107(13) .
Co3 O36 2.133(12) .
Co3 O38 2.141(12) .
Co4 O50 2.070(10) .
Co4 O45 2.089(11) .
Co4 O39 2.098(11) .
Co4 O40 2.120(12) .
Co4 O41 2.160(10) .
Co4 O18 2.181(11) .
O1 Zn2 1.968(12) 2_775
O1 W10 1.968(12) 2_775
O5 Zn2 2.017(9) 2_775
O5 W10 2.017(9) 2_775
O8 Zn2 2.064(9) 2_775
O8 W10 2.064(9) 2_775
O8 Co1 2.154(10) 2_775
O16 Co1 2.174(9) 2_775
O32 Co2 2.056(9) 2_776
